data_2016153
loop_
_publ_author_name
'Gelmboldt, Vladimir O.'
'Ganin, Eduard V.'
'Domasevitch, Konstantin V.'

_publ_section_title
;
 Hydrogen-bonded frameworks of bis(2-carboxypyridinium)
 hexafluorosilicate and bis(2-carboxyquinolinium) hexafluorosilicate
 dihydrate
;
_journal_coeditor_code GG3102
_journal_issue 9
_journal_name_full 'Acta Crystallographica Section C'
_journal_page_first o530
_journal_page_last o534
_journal_paper_doi 10.1107/S0108270107035469
_journal_volume 63
_journal_year 2007
_chemical_formula_iupac '2C10 H8 N O2 + , Si F6 2- , 2H2 O'
_chemical_formula_moiety '2C10 H8 N O2 + , F6 Si 2- , 2H2 O'
_chemical_formula_sum 'C20 H20 F6 N2 O6 Si'
_chemical_formula_weight 526.47
_chemical_name_systematic
;
bis(2-carboxyquinolinium) hexafluorosilicate dihydrate
;
_space_group_IT_number 14
_symmetry_cell_setting monoclinic
_symmetry_space_group_name_Hall '-P 2yn'
_symmetry_space_group_name_H-M 'P 1 21/n 1'
_atom_sites_solution_hydrogens geom
_atom_sites_solution_primary direct
_atom_sites_solution_secondary difmap
_audit_creation_method SHELXL97
_cell_angle_alpha 90.00
_cell_angle_beta 91.731(8)
_cell_angle_gamma 90.00
_cell_formula_units_Z 2
_cell_length_a 6.6382(6)
_cell_length_b 9.4274(9)
_cell_length_c 17.0668(14)
_cell_measurement_reflns_used 8000
_cell_measurement_temperature 173(2)
_cell_measurement_theta_max 28.70
_cell_measurement_theta_min 4.19
_cell_volume 1067.57(17)
_computing_cell_refinement 'IPDS Software'
_computing_data_collection 'IPDS Software (Stoe & Cie, 2000)'
_computing_data_reduction 'IPDS Software'
_computing_molecular_graphics 'DIAMOND (Brandenburg, 1999)'
_computing_publication_material 'WinGX (Version 1.700.00; Farrugia, 1999)'
_computing_structure_refinement 'SHELXL97 (Sheldrick, 1997)'
_computing_structure_solution 'SHELXS97 (Sheldrick, 1997)'
_diffrn_ambient_temperature 173(2)
_diffrn_measured_fraction_theta_full 0.982
_diffrn_measured_fraction_theta_max 0.982
_diffrn_measurement_device_type 'Stoe IPDS'
_diffrn_measurement_method '\f oscillation'
_diffrn_radiation_monochromator graphite
_diffrn_radiation_source 'fine-focus sealed tube'
_diffrn_radiation_type MoK\a
_diffrn_radiation_wavelength 0.71073
_diffrn_reflns_av_R_equivalents 0.0386
_diffrn_reflns_av_sigmaI/netI 0.0216
_diffrn_reflns_limit_h_max 8
_diffrn_reflns_limit_h_min -8
_diffrn_reflns_limit_k_max 12
_diffrn_reflns_limit_k_min -11
_diffrn_reflns_limit_l_max 23
_diffrn_reflns_limit_l_min -23
_diffrn_reflns_number 9457
_diffrn_reflns_theta_full 28.70
_diffrn_reflns_theta_max 28.70
_diffrn_reflns_theta_min 4.19
_diffrn_standards_decay_% 0
_exptl_absorpt_coefficient_mu 0.205
_exptl_absorpt_correction_type none
_exptl_crystal_colour colourless
_exptl_crystal_density_diffrn 1.638
_exptl_crystal_density_method 'not measured'
_exptl_crystal_description prism
_exptl_crystal_F_000 540
_exptl_crystal_size_max 0.16
_exptl_crystal_size_mid 0.12
_exptl_crystal_size_min 0.12
_refine_diff_density_max 0.356
_refine_diff_density_min -0.418
_refine_ls_extinction_method none
_refine_ls_goodness_of_fit_ref 1.046
_refine_ls_hydrogen_treatment constr
_refine_ls_matrix_type full
_refine_ls_number_parameters 160
_refine_ls_number_reflns 2697
_refine_ls_number_restraints 0
_refine_ls_restrained_S_all 1.046
_refine_ls_R_factor_all 0.0413
_refine_ls_R_factor_gt 0.0366
_refine_ls_shift/su_max 0.001
_refine_ls_shift/su_mean 0.000
_refine_ls_structure_factor_coef Fsqd
_refine_ls_weighting_details 'w = 1/[\s^2^(Fo^2^)+(0.0645P)^2^+0.1838P] where P=(Fo^2^+2Fc^2^)/3'
_refine_ls_weighting_scheme calc
_refine_ls_wR_factor_gt 0.0992
_refine_ls_wR_factor_ref 0.1015
_reflns_number_gt 2368
_reflns_number_total 2697
_reflns_threshold_expression I>2\s(I)
_cod_data_source_file gg3102.cif
_cod_data_source_block II
_cod_original_sg_symbol_Hall '-P  2yn'
_cod_original_sg_symbol_H-M 'P 21/n'
_cod_database_code 2016153
_cod_database_fobs_code 2016153

loop_
_symmetry_equiv_pos_as_xyz
'x, y, z'
'-x+1/2, y+1/2, -z+1/2'
'-x, -y, -z'
'x-1/2, -y-1/2, z-1/2'

loop_
_atom_site_type_symbol
_atom_site_label
_atom_site_fract_x
_atom_site_fract_y
_atom_site_fract_z
_atom_site_U_iso_or_equiv
_atom_site_adp_type
_atom_site_calc_flag
_atom_site_refinement_flags
_atom_site_occupancy
Si Si1 0.0000 1.0000 0.0000 0.01827(13) Uani d S 1
F F1 -0.13372(15) 0.85074(9) -0.01654(5) 0.0344(2) Uani d . 1
F F2 0.21475(14) 0.90448(10) 0.00028(5) 0.0372(2) Uani d . 1
F F3 -0.01742(15) 0.97419(9) 0.09716(4) 0.0320(2) Uani d . 1
N N1 0.00238(16) 0.80562(10) 0.22550(5) 0.0181(2) Uani d . 1
H H2 0.0148 0.8731 0.1904 0.027 Uiso calc R 1
O O1 0.00108(17) 1.08423(9) 0.26607(5) 0.0291(2) Uani d . 1
O O2 -0.06845(16) 1.02390(10) 0.39032(5) 0.0268(2) Uani d . 1
H H1 -0.0581 1.1124 0.3992 0.040 Uiso d . 1
O O3 -0.04700(15) 1.28339(10) 0.43257(6) 0.0280(2) Uani d . 1
H H1W 0.0576 1.3249 0.4513 0.042 Uiso d . 1
H H2W -0.1471 1.3088 0.4591 0.042 Uiso d . 1
C C1 -0.03228(19) 0.99880(12) 0.31666(7) 0.0207(2) Uani d . 1
C C2 -0.03183(19) 0.84206(12) 0.29950(6) 0.0185(2) Uani d . 1
C C3 -0.0591(2) 0.73930(13) 0.35668(7) 0.0238(3) Uani d . 1
H H3 -0.0857 0.7661 0.4090 0.029 Uiso calc R 1
C C4 -0.0470(2) 0.59864(13) 0.33654(7) 0.0247(3) Uani d . 1
H H4 -0.0675 0.5276 0.3749 0.030 Uiso calc R 1
C C5 -0.00428(18) 0.55933(12) 0.25927(7) 0.0204(2) Uani d . 1
C C6 0.0123(2) 0.41542(13) 0.23594(8) 0.0252(3) Uani d . 1
H H6 -0.0042 0.3418 0.2732 0.030 Uiso calc R 1
C C7 0.0519(2) 0.38259(14) 0.15987(8) 0.0273(3) Uani d . 1
H H7 0.0616 0.2861 0.1443 0.033 Uiso calc R 1
C C8 0.0786(2) 0.49187(14) 0.10420(8) 0.0274(3) Uani d . 1
H H8 0.1095 0.4672 0.0520 0.033 Uiso calc R 1
C C9 0.0608(2) 0.63265(13) 0.12373(7) 0.0231(3) Uani d . 1
H H9 0.0763 0.7048 0.0856 0.028 Uiso calc R 1
C C10 0.01901(18) 0.66700(12) 0.20210(6) 0.0181(2) Uani d . 1

loop_
_atom_site_aniso_label
_atom_site_aniso_U_11
_atom_site_aniso_U_22
_atom_site_aniso_U_33
_atom_site_aniso_U_12
_atom_site_aniso_U_13
_atom_site_aniso_U_23
Si1 0.0237(3) 0.0179(2) 0.0135(2) 0.00397(16) 0.00425(16) 0.00405(14)
F1 0.0435(5) 0.0291(4) 0.0310(4) -0.0100(3) 0.0093(3) -0.0023(3)
F2 0.0339(5) 0.0419(5) 0.0361(5) 0.0188(4) 0.0068(3) 0.0062(3)
F3 0.0516(6) 0.0294(4) 0.0154(3) 0.0058(3) 0.0070(3) 0.0063(3)
N1 0.0215(5) 0.0146(4) 0.0181(4) -0.0001(3) 0.0003(3) 0.0034(3)
O1 0.0459(6) 0.0161(4) 0.0253(5) -0.0011(4) -0.0018(4) 0.0025(3)
O2 0.0346(6) 0.0201(4) 0.0261(5) -0.0014(3) 0.0062(4) -0.0039(3)
O3 0.0307(5) 0.0238(4) 0.0298(5) 0.0002(4) 0.0026(4) -0.0072(3)
C1 0.0215(6) 0.0167(5) 0.0237(5) 0.0010(4) -0.0020(4) -0.0006(4)
C2 0.0196(6) 0.0165(5) 0.0193(5) -0.0001(4) 0.0001(4) 0.0016(4)
C3 0.0305(7) 0.0212(6) 0.0198(5) 0.0016(5) 0.0039(4) 0.0036(4)
C4 0.0307(7) 0.0197(5) 0.0242(6) 0.0000(4) 0.0050(5) 0.0073(4)
C5 0.0208(6) 0.0157(5) 0.0246(5) 0.0000(4) 0.0009(4) 0.0033(4)
C6 0.0243(7) 0.0165(5) 0.0346(7) 0.0003(4) -0.0004(5) 0.0024(4)
C7 0.0250(7) 0.0196(6) 0.0369(7) 0.0034(5) -0.0052(5) -0.0059(5)
C8 0.0276(7) 0.0291(7) 0.0251(6) 0.0061(5) -0.0045(5) -0.0062(5)
C9 0.0253(7) 0.0237(6) 0.0201(5) 0.0038(5) -0.0013(4) 0.0009(4)
C10 0.0182(6) 0.0158(5) 0.0203(5) 0.0007(4) -0.0006(4) 0.0016(4)

loop_
_atom_type_symbol
_atom_type_description
_atom_type_scat_dispersion_real
_atom_type_scat_dispersion_imag
_atom_type_scat_source
C C 0.0033 0.0016 'International Tables Vol C Tables 4.2.6.8 and 6.1.1.4'
H H 0.0000 0.0000 'International Tables Vol C Tables 4.2.6.8 and 6.1.1.4'
N N 0.0061 0.0033 'International Tables Vol C Tables 4.2.6.8 and 6.1.1.4'
O O 0.0106 0.0060 'International Tables Vol C Tables 4.2.6.8 and 6.1.1.4'
F F 0.0171 0.0103 'International Tables Vol C Tables 4.2.6.8 and 6.1.1.4'
Si Si 0.0817 0.0704 'International Tables Vol C Tables 4.2.6.8 and 6.1.1.4'

loop_
_geom_angle_atom_site_label_1
_geom_angle_atom_site_label_2
_geom_angle_atom_site_label_3
_geom_angle_site_symmetry_1
_geom_angle_site_symmetry_3
_geom_angle
_geom_angle_publ_flag
F1 Si1 F2 . . 89.74(5) yes
F1 Si1 F3 . . 89.59(4) yes
F2 Si1 F3 . . 90.19(4) yes
F1 Si1 F1 3_575 . 180.00(6) no
F1 Si1 F3 3_575 3_575 89.59(4) no
F1 Si1 F3 . 3_575 90.41(4) no
F1 Si1 F3 3_575 . 90.41(4) no
F3 Si1 F3 3_575 . 180.00(6) no
F1 Si1 F2 3_575 . 90.26(5) no
F3 Si1 F2 3_575 . 89.81(4) no
F1 Si1 F2 3_575 3_575 89.74(5) no
F1 Si1 F2 . 3_575 90.26(5) no
F3 Si1 F2 3_575 3_575 90.19(4) no
F3 Si1 F2 . 3_575 89.81(4) no
F2 Si1 F2 . 3_575 180.0 no
C2 N1 C10 . . 122.55(9) no
C2 N1 H2 . . 118.7 no
C10 N1 H2 . . 118.7 no
C1 O2 H1 . . 109.5 no
H1W O3 H2W . . 108.3 no
O1 C1 O2 . . 127.59(11) yes
O1 C1 C2 . . 120.95(11) yes
O2 C1 C2 . . 111.45(10) yes
N1 C2 C3 . . 120.93(10) no
N1 C2 C1 . . 115.96(10) no
C3 C2 C1 . . 123.08(11) no
C4 C3 C2 . . 119.16(11) no
C4 C3 H3 . . 120.4 no
C2 C3 H3 . . 120.4 no
C3 C4 C5 . . 120.27(11) no
C3 C4 H4 . . 119.9 no
C5 C4 H4 . . 119.9 no
C4 C5 C6 . . 122.30(11) no
C4 C5 C10 . . 119.02(11) no
C6 C5 C10 . . 118.67(11) no
C7 C6 C5 . . 120.09(12) no
C7 C6 H6 . . 120.0 no
C5 C6 H6 . . 120.0 no
C6 C7 C8 . . 120.24(12) no
C6 C7 H7 . . 119.9 no
C8 C7 H7 . . 119.9 no
C9 C8 C7 . . 121.77(12) no
C9 C8 H8 . . 119.1 no
C7 C8 H8 . . 119.1 no
C8 C9 C10 . . 118.16(11) no
C8 C9 H9 . . 120.9 no
C10 C9 H9 . . 120.9 no
N1 C10 C9 . . 120.94(10) no
N1 C10 C5 . . 118.01(10) no
C9 C10 C5 . . 121.04(11) no

loop_
_geom_bond_atom_site_label_1
_geom_bond_atom_site_label_2
_geom_bond_site_symmetry_2
_geom_bond_distance
_geom_bond_publ_flag
Si1 F1 . 1.6830(8) y
Si1 F2 . 1.6861(8) y
Si1 F3 . 1.6834(7) y
Si1 F1 3_575 1.6830(8) no
Si1 F3 3_575 1.6834(7) no
Si1 F2 3_575 1.6861(8) no
N1 C2 . 1.3349(14) y
N1 C10 . 1.3718(14) y
N1 H2 . 0.8800 no
O1 C1 . 1.2061(15) y
O2 C1 . 1.3086(15) y
O2 H1 . 0.8500 no
O3 H1W . 0.8500 no
O3 H2W . 0.8500 no
C1 C2 . 1.5065(15) y
C2 C3 . 1.3907(16) no
C3 C4 . 1.3728(18) no
C3 H3 . 0.9500 no
C4 C5 . 1.4069(17) no
C4 H4 . 0.9500 no
C5 C6 . 1.4191(16) no
C5 C10 . 1.4196(15) no
C6 C7 . 1.3679(19) no
C6 H6 . 0.9500 no
C7 C8 . 1.416(2) no
C7 H7 . 0.9500 no
C8 C9 . 1.3742(17) no
C8 H8 . 0.9500 no
C9 C10 . 1.4119(16) no
C9 H9 . 0.9500 no

loop_
_geom_hbond_atom_site_label_D
_geom_hbond_atom_site_label_H
_geom_hbond_atom_site_label_A
_geom_hbond_site_symmetry_A
_geom_hbond_distance_DH
_geom_hbond_distance_HA
_geom_hbond_distance_DA
_geom_hbond_angle_DHA
N1 H2 F3 . 0.88 1.86 2.7061(12) 160
O2 H1 O3 . 0.85 1.71 2.5531(13) 171
O3 H1W F2 2_555 0.85 1.86 2.7070(13) 175
O3 H2W F1 2_455 0.85 1.82 2.6707(13) 176
C3 H3 F2 4_576 0.95 2.63 3.2125(15) 120
C4 H4 O3 1_545 0.95 2.51 3.3940(15) 156
C4 H4 F2 4_576 0.95 2.69 3.2526(15) 118
C6 H6 O1 1_545 0.95 2.43 3.1655(16) 134
C7 H7 F1 3_565 0.95 2.59 3.3463(16) 137
C9 H9 F1 . 0.95 2.59 3.3823(15) 141
C9 H9 F2 . 0.95 2.57 3.4900(16) 164
C9 H9 F3 . 0.95 2.62 3.2907(15) 128

loop_
_geom_torsion_atom_site_label_1
_geom_torsion_atom_site_label_2
_geom_torsion_atom_site_label_3
_geom_torsion_atom_site_label_4
_geom_torsion
_geom_torsion_publ_flag
C10 N1 C2 C3 -2.12(18) no
C10 N1 C2 C1 176.07(11) no
O1 C1 C2 N1 -1.58(19) y
O2 C1 C2 N1 179.53(11) no
O1 C1 C2 C3 176.57(13) no
O2 C1 C2 C3 -2.32(18) no
N1 C2 C3 C4 1.1(2) no
C1 C2 C3 C4 -176.94(12) no
C2 C3 C4 C5 1.0(2) no
C3 C4 C5 C6 179.18(13) no
C3 C4 C5 C10 -2.2(2) no
C4 C5 C6 C7 179.32(13) no
C10 C5 C6 C7 0.65(19) no
C5 C6 C7 C8 0.6(2) no
C6 C7 C8 C9 -1.6(2) no
C7 C8 C9 C10 1.3(2) no
C2 N1 C10 C9 -178.22(12) no
C2 N1 C10 C5 0.91(17) no
C8 C9 C10 N1 179.08(12) no
C8 C9 C10 C5 -0.03(19) no
C4 C5 C10 N1 1.21(18) no
C6 C5 C10 N1 179.92(11) no
C4 C5 C10 C9 -179.66(12) no
C6 C5 C10 C9 -0.95(18) no
